data_7048875
loop_
_publ_author_name
'Healy, Colm'
'Steuber, Friedrich W.'
'Wix, Paul'
'Macreadie, Lauren K.'
'Kathalikkattil, Amal Cherian'
'Schmitt, Wolfgang'

_publ_section_title
;
 Assembly, disassembly and reassembly: a &quot;top-down&quot; synthetic
 strategy towards hybrid, mixed-metal {Mo<sub>10</sub>Co<sub>6</sub>} POM
 clusters.
;
_journal_issue 9
_journal_name_full 'Dalton transactions (Cambridge, England : 2003)'
_journal_page_first 3018
_journal_page_last 3027
_journal_paper_doi 10.1039/c9dt00075e
_journal_volume 48
_journal_year 2019
_chemical_formula_moiety 'C38 H82 Co6 Mo10 N2 O58 P6, 2(C16 H36 N), 3(C2 H3 N)'
_chemical_formula_sum 'C76 H163 Co6 Mo10 N7 O58 P6'
_chemical_formula_weight 3601.92
_space_group_crystal_system monoclinic
_space_group_IT_number 14
_space_group_name_Hall '-P 2yn'
_space_group_name_H-M_alt 'P 1 21/n 1'
_symmetry_space_group_name_Hall '-P 2yn'
_symmetry_space_group_name_H-M 'P 1 21/n 1'
_atom_sites_solution_hydrogens mixed
_audit_creation_method SHELXL-2013
_audit_update_record
;
2018-11-02 deposited with the CCDC.
2019-02-05 downloaded from the CCDC.
;
_cell_angle_alpha 90
_cell_angle_beta 96.0101(11)
_cell_angle_gamma 90
_cell_formula_units_Z 2
_cell_length_a 14.9997(4)
_cell_length_b 25.6304(7)
_cell_length_c 17.4332(5)
_cell_measurement_reflns_used 9219
_cell_measurement_temperature 100(2)
_cell_measurement_theta_max 34.420
_cell_measurement_theta_min 2.331
_cell_volume 6665.3(3)
_computing_cell_refinement 'Bruker SAINT, (Bruker 2012)'
_computing_data_collection 'Bruker APEX2, (Bruker 2012)'
_computing_data_reduction 'Bruker SAINT, (Bruker 2012)'
_computing_molecular_graphics 'Bruker SHELXTL v. 2008/4, (Bruker 2008)'
_computing_publication_material 'Bruker APEX2, (Bruker 2012)'
_computing_structure_refinement 'SHELXL-2013 (Sheldrick, 2013)'
_computing_structure_solution 'SHELXS-2013 (Sheldrick, 2013)'
_diffrn_ambient_temperature 100(2)
_diffrn_measured_fraction_theta_full 1.000
_diffrn_measured_fraction_theta_max 0.997
_diffrn_measurement_device_type 'Bruker APEX-II CCD'
_diffrn_measurement_method '\f and \w scans'
_diffrn_radiation_type MoK\a
_diffrn_radiation_wavelength 0.71073
_diffrn_reflns_av_R_equivalents 0.0416
_diffrn_reflns_av_unetI/netI 0.0345
_diffrn_reflns_Laue_measured_fraction_full 1.000
_diffrn_reflns_Laue_measured_fraction_max 0.997
_diffrn_reflns_limit_h_max 23
_diffrn_reflns_limit_h_min -23
_diffrn_reflns_limit_k_max 40
_diffrn_reflns_limit_k_min -40
_diffrn_reflns_limit_l_max 27
_diffrn_reflns_limit_l_min -27
_diffrn_reflns_number 274655
_diffrn_reflns_point_group_measured_fraction_full 1.000
_diffrn_reflns_point_group_measured_fraction_max 0.997
_diffrn_reflns_theta_full 25.242
_diffrn_reflns_theta_max 34.479
_diffrn_reflns_theta_min 1.418
_diffrn_source 'fine-focus sealed tube'
_exptl_absorpt_coefficient_mu 1.786
_exptl_absorpt_correction_T_max 0.7468
_exptl_absorpt_correction_T_min 0.6940
_exptl_absorpt_correction_type multi-scan
_exptl_absorpt_process_details 'SADABS-2012/1 (Bruker, 2012)'
_exptl_crystal_colour purple
_exptl_crystal_density_diffrn 1.795
_exptl_crystal_description chunk
_exptl_crystal_F_000 3608
_exptl_crystal_size_max 0.190
_exptl_crystal_size_mid 0.180
_exptl_crystal_size_min 0.160
_refine_diff_density_max 2.034
_refine_diff_density_min -1.301
_refine_diff_density_rms 0.132
_refine_ls_extinction_method none
_refine_ls_goodness_of_fit_ref 1.006
_refine_ls_hydrogen_treatment constr
_refine_ls_matrix_type full
_refine_ls_number_parameters 779
_refine_ls_number_reflns 28146
_refine_ls_number_restraints 49
_refine_ls_restrained_S_all 1.008
_refine_ls_R_factor_all 0.0483
_refine_ls_R_factor_gt 0.0302
_refine_ls_shift/su_max 0.004
_refine_ls_shift/su_mean 0.000
_refine_ls_structure_factor_coef Fsqd
_refine_ls_weighting_details 'w=1/[\s^2^(Fo^2^)+(0.0388P)^2^+3.7105P] where P=(Fo^2^+2Fc^2^)/3'
_refine_ls_weighting_scheme calc
_refine_ls_wR_factor_gt 0.0731
_refine_ls_wR_factor_ref 0.0779
_reflns_Friedel_coverage 0.000
_reflns_number_gt 21517
_reflns_number_total 28146
_reflns_threshold_expression 'I > 2\s(I)'
_cod_data_source_file c9dt00075e2.cif
_cod_data_source_block tcd59
_cod_depositor_comments 'Adding full bibliography for 7048870--7048879.cif.'
_cod_database_code 7048875
_shelx_space_group_comment
;
The symmetry employed for this shelxl refinement is uniquely defined
by the following loop, which should always be used as a source of
symmetry information in preference to the above space-group names.
They are only intended as comments.
;
_shelx_estimated_absorpt_t_min 0.728
_shelx_estimated_absorpt_t_max 0.763
_shelxl_version_number 2013-4

loop_
_space_group_symop_operation_xyz
'x, y, z'
'-x+1/2, y+1/2, -z+1/2'
'-x, -y, -z'
'x-1/2, -y-1/2, z-1/2'

loop_
_atom_site_label
_atom_site_type_symbol
_atom_site_fract_x
_atom_site_fract_y
_atom_site_fract_z
_atom_site_U_iso_or_equiv
_atom_site_adp_type
_atom_site_occupancy
_atom_site_site_symmetry_order
_atom_site_calc_flag
_atom_site_refinement_flags_posn
_atom_site_refinement_flags_adp
_atom_site_refinement_flags_occupancy
_atom_site_disorder_assembly
_atom_site_disorder_group
C1 C 0.7342(3) 0.77543(14) 0.5304(2) 0.0715(11) Uani 1 1 d . . . . .
H1A H 0.7734 0.7777 0.4882 0.086 Uiso 1 1 calc R U . . .
H1B H 0.7490 0.7425 0.5586 0.086 Uiso 1 1 calc R U . . .
C2 C 0.6380(3) 0.77265(17) 0.4952(3) 0.0982(18) Uani 1 1 d . . . . .
H2A H 0.5981 0.7739 0.5369 0.118 Uiso 1 1 calc R U . . .
H2B H 0.6248 0.8036 0.4620 0.118 Uiso 1 1 calc R U . . .
C3 C 0.6173(3) 0.72429(15) 0.4478(2) 0.0783(13) Uani 1 1 d . . . . .
H3A H 0.6338 0.6935 0.4806 0.094 Uiso 1 1 calc R U . . .
H3B H 0.6557 0.7241 0.4050 0.094 Uiso 1 1 calc R U . . .
C4 C 0.5213(4) 0.71852(18) 0.4144(3) 0.0998(18) Uani 1 1 d . . . . .
H4A H 0.5124 0.6839 0.3911 0.150 Uiso 1 1 calc R U . . .
H4B H 0.5070 0.7453 0.3749 0.150 Uiso 1 1 calc R U . . .
H4C H 0.4819 0.7226 0.4554 0.150 Uiso 1 1 calc R U . . .
C5A C 0.6988(6) 0.8180(4) 0.6529(4) 0.0323(5) Uani 0.5 1 d D . P A 1
H5AA H 0.6357 0.8187 0.6295 0.039 Uiso 0.5 1 calc R U P A 1
H5AB H 0.7088 0.8512 0.6818 0.039 Uiso 0.5 1 calc R U P A 1
C6A C 0.7045(4) 0.77397(19) 0.7144(3) 0.0323(5) Uani 0.5 1 d . . P A 1
H6AA H 0.6441 0.7690 0.7314 0.039 Uiso 0.5 1 calc R U P A 1
H6AB H 0.7209 0.7411 0.6895 0.039 Uiso 0.5 1 calc R U P A 1
C7A C 0.7702(4) 0.7829(2) 0.7852(3) 0.0323(5) Uani 0.5 1 d . . P A 1
H7AA H 0.7606 0.8179 0.8070 0.039 Uiso 0.5 1 calc R U P A 1
H7AB H 0.8324 0.7812 0.7711 0.039 Uiso 0.5 1 calc R U P A 1
C8A C 0.7552(4) 0.73966(18) 0.8461(3) 0.0323(5) Uani 0.5 1 d . . P A 1
H8AA H 0.7987 0.7442 0.8916 0.049 Uiso 0.5 1 calc R U P A 1
H8AB H 0.7632 0.7052 0.8236 0.049 Uiso 0.5 1 calc R U P A 1
H8AC H 0.6943 0.7426 0.8613 0.049 Uiso 0.5 1 calc R U P A 1
C5B C 0.6995(12) 0.8182(7) 0.6523(9) 0.0879(16) Uani 0.5 1 d D . P A 2
H5BA H 0.6365 0.8278 0.6359 0.105 Uiso 0.5 1 calc R U P A 2
H5BB H 0.7234 0.8408 0.6956 0.105 Uiso 0.5 1 calc R U P A 2
C6B C 0.7087(7) 0.7592(4) 0.6739(6) 0.0879(16) Uani 0.5 1 d . . P A 2
H6BA H 0.6682 0.7374 0.6386 0.105 Uiso 0.5 1 calc R U P A 2
H6BB H 0.7711 0.7469 0.6728 0.105 Uiso 0.5 1 calc R U P A 2
C7B C 0.6814(7) 0.7583(3) 0.7548(6) 0.0879(16) Uani 0.5 1 d . . P A 2
H7BA H 0.6317 0.7834 0.7583 0.105 Uiso 0.5 1 calc R U P A 2
H7BB H 0.6590 0.7231 0.7659 0.105 Uiso 0.5 1 calc R U P A 2
C8B C 0.7550(7) 0.7716(4) 0.8121(6) 0.0879(16) Uani 0.5 1 d . . P A 2
H8BA H 0.7574 0.7465 0.8547 0.132 Uiso 0.5 1 calc R U P A 2
H8BB H 0.7458 0.8068 0.8319 0.132 Uiso 0.5 1 calc R U P A 2
H8BC H 0.8115 0.7705 0.7885 0.132 Uiso 0.5 1 calc R U P A 2
C9 C 0.8558(2) 0.81801(12) 0.61548(19) 0.0541(8) Uani 1 1 d . . . . .
H9A H 0.8661 0.7860 0.6470 0.065 Uiso 1 1 calc R U . . .
H9B H 0.8911 0.8149 0.5708 0.065 Uiso 1 1 calc R U . . .
C10 C 0.8895(2) 0.86378(12) 0.66281(19) 0.0496(8) Uani 1 1 d . . . . .
H10A H 0.8482 0.8708 0.7023 0.060 Uiso 1 1 calc R U . . .
H10B H 0.8898 0.8949 0.6292 0.060 Uiso 1 1 calc R U . . .
C11 C 0.9834(2) 0.85504(13) 0.7025(2) 0.0560(9) Uani 1 1 d . . . . .
H11A H 1.0256 0.8496 0.6632 0.067 Uiso 1 1 calc R U . . .
H11B H 0.9841 0.8233 0.7349 0.067 Uiso 1 1 calc R U . . .
C12 C 1.0133(2) 0.90136(15) 0.7522(3) 0.0724(12) Uani 1 1 d . . . . .
H12A H 1.0744 0.8954 0.7764 0.109 Uiso 1 1 calc R U . . .
H12B H 0.9727 0.9059 0.7923 0.109 Uiso 1 1 calc R U . . .
H12C H 1.0121 0.9328 0.7201 0.109 Uiso 1 1 calc R U . . .
C13 C 0.7344(2) 0.87308(12) 0.54648(17) 0.0498(8) Uani 1 1 d . . . . .
H13A H 0.7490 0.9014 0.5843 0.060 Uiso 1 1 calc R U . . .
H13B H 0.6690 0.8745 0.5308 0.060 Uiso 1 1 calc R U . . .
C14 C 0.7834(3) 0.88333(15) 0.47592(19) 0.0610(10) Uani 1 1 d . . . . .
H14A H 0.7559 0.8625 0.4318 0.073 Uiso 1 1 calc R U . . .
H14B H 0.8469 0.8726 0.4866 0.073 Uiso 1 1 calc R U . . .
C15 C 0.7784(3) 0.94141(17) 0.4555(2) 0.0708(12) Uani 1 1 d . . . . .
H15A H 0.7149 0.9525 0.4488 0.085 Uiso 1 1 calc R U . . .
H15B H 0.8093 0.9618 0.4987 0.085 Uiso 1 1 calc R U . . .
C16 C 0.8213(3) 0.9533(2) 0.3819(2) 0.0900(16) Uani 1 1 d . . . . .
H16A H 0.8266 0.9911 0.3759 0.135 Uiso 1 1 calc R U . . .
H16B H 0.7838 0.9390 0.3374 0.135 Uiso 1 1 calc R U . . .
H16C H 0.8810 0.9374 0.3850 0.135 Uiso 1 1 calc R U . . .
C17 C 0.69070(13) 0.13143(8) 1.24851(11) 0.0207(4) Uani 1 1 d . . . . .
C18 C 0.74286(16) 0.09504(9) 1.30771(13) 0.0308(5) Uani 1 1 d . . . . .
H18A H 0.7826 0.1159 1.3439 0.046 Uiso 1 1 calc R U . . .
H18B H 0.7786 0.0704 1.2807 0.046 Uiso 1 1 calc R U . . .
H18C H 0.7005 0.0757 1.3361 0.046 Uiso 1 1 calc R U . . .
C19 C 0.63391(15) 0.17005(9) 1.29012(13) 0.0284(5) Uani 1 1 d . . . . .
H19A H 0.6735 0.1939 1.3217 0.043 Uiso 1 1 calc R U . . .
H19B H 0.5965 0.1508 1.3233 0.043 Uiso 1 1 calc R U . . .
H19C H 0.5955 0.1901 1.2519 0.043 Uiso 1 1 calc R U . . .
C20 C 0.75621(14) 0.16227(8) 1.20402(13) 0.0252(4) Uani 1 1 d . . . . .
H20A H 0.7998 0.1803 1.2406 0.038 Uiso 1 1 calc R U . . .
H20B H 0.7229 0.1880 1.1707 0.038 Uiso 1 1 calc R U . . .
H20C H 0.7877 0.1383 1.1724 0.038 Uiso 1 1 calc R U . . .
C21 C 0.5389(2) 0.30447(11) 1.1461(2) 0.0598(10) Uani 1 1 d . . . . .
H21A H 0.5979 0.3076 1.1757 0.090 Uiso 1 1 calc R U . . .
H21B H 0.4920 0.3112 1.1800 0.090 Uiso 1 1 calc R U . . .
H21C H 0.5339 0.3299 1.1039 0.090 Uiso 1 1 calc R U . . .
C22 C 0.52778(17) 0.25029(8) 1.11327(15) 0.0315(5) Uani 1 1 d . . . . .
C23 C 0.32685(14) 0.20045(7) 0.89391(12) 0.0207(4) Uani 1 1 d . . . . .
C24 C 0.25389(16) 0.20600(9) 0.94891(15) 0.0343(5) Uani 1 1 d . . . . .
H24A H 0.2161 0.2362 0.9336 0.051 Uiso 1 1 calc R U . . .
H24B H 0.2820 0.2109 1.0017 0.051 Uiso 1 1 calc R U . . .
H24C H 0.2169 0.1744 0.9465 0.051 Uiso 1 1 calc R U . . .
C25 C 0.28253(18) 0.19182(10) 0.81134(14) 0.0348(5) Uani 1 1 d . . . . .
H25A H 0.2395 0.2199 0.7975 0.052 Uiso 1 1 calc R U . . .
H25B H 0.2512 0.1582 0.8084 0.052 Uiso 1 1 calc R U . . .
H25C H 0.3286 0.1918 0.7754 0.052 Uiso 1 1 calc R U . . .
C26 C 0.38430(16) 0.24978(8) 0.89818(15) 0.0311(5) Uani 1 1 d . . . . .
H26A H 0.3459 0.2802 0.8860 0.047 Uiso 1 1 calc R U . . .
H26B H 0.4288 0.2473 0.8610 0.047 Uiso 1 1 calc R U . . .
H26C H 0.4151 0.2535 0.9503 0.047 Uiso 1 1 calc R U . . .
C27 C 0.57937(17) 0.08012(9) 0.59288(12) 0.0283(5) Uani 1 1 d . . . . .
C28 C 0.4815(2) 0.08928(12) 0.56056(14) 0.0430(7) Uani 1 1 d . . . . .
H28A H 0.4793 0.1006 0.5067 0.065 Uiso 1 1 calc R U . . .
H28B H 0.4552 0.1163 0.5910 0.065 Uiso 1 1 calc R U . . .
H28C H 0.4476 0.0568 0.5633 0.065 Uiso 1 1 calc R U . . .
C29 C 0.62070(18) 0.03598(10) 0.54868(13) 0.0345(5) Uani 1 1 d . . . . .
H29A H 0.6207 0.0459 0.4944 0.052 Uiso 1 1 calc R U . . .
H29B H 0.5854 0.0041 0.5523 0.052 Uiso 1 1 calc R U . . .
H29C H 0.6824 0.0298 0.5712 0.052 Uiso 1 1 calc R U . . .
C30 C 0.6340(2) 0.13054(11) 0.58844(17) 0.0501(8) Uani 1 1 d . . . . .
H30A H 0.6356 0.1404 0.5343 0.075 Uiso 1 1 calc R U . . .
H30B H 0.6952 0.1248 0.6124 0.075 Uiso 1 1 calc R U . . .
H30C H 0.6059 0.1585 0.6157 0.075 Uiso 1 1 calc R U . . .
N2A N 0.1914(3) 0.0280(4) 0.8952(5) 0.0302(8) Uani 0.3 1 d G . P B 1
C31A C 0.1572(3) 0.0409(3) 0.9608(4) 0.0302(8) Uani 0.3 1 d G . P B 1
H31A H 0.1929 0.0356 1.0085 0.036 Uiso 0.3 1 calc R U P B 1
C32A C 0.0717(3) 0.0616(2) 0.9619(3) 0.0302(8) Uani 0.3 1 d G . P B 1
H32A H 0.0498 0.0705 1.0094 0.036 Uiso 0.3 1 calc R U P B 1
C33A C 0.0188(3) 0.0692(2) 0.8926(3) 0.0302(8) Uani 0.3 1 d G . P B 1
H33A H -0.0398 0.0833 0.8917 0.036 Uiso 0.3 1 calc R U P B 1
C34A C 0.0535(4) 0.0557(2) 0.8244(3) 0.0302(8) Uani 0.3 1 d G . P B 1
H34A H 0.0188 0.0602 0.7760 0.036 Uiso 0.3 1 calc R U P B 1
C35A C 0.1396(4) 0.0355(3) 0.8283(4) 0.0302(8) Uani 0.3 1 d G . P B 1
H35A H 0.1632 0.0266 0.7816 0.036 Uiso 0.3 1 calc R U P B 1
N2B N 0.1946(2) 0.0251(3) 0.8954(4) 0.0367(7) Uani 0.4 1 d G . P B 2
C31B C 0.1567(3) 0.0306(3) 0.9614(3) 0.0367(7) Uani 0.4 1 d G . P B 2
H31B H 0.1945 0.0313 1.0087 0.044 Uiso 0.4 1 calc R U P B 2
C32B C 0.0647(3) 0.0354(2) 0.9634(2) 0.0367(7) Uani 0.4 1 d G . P B 2
H32B H 0.0402 0.0395 1.0112 0.044 Uiso 0.4 1 calc R U P B 2
C33B C 0.0090(2) 0.0340(2) 0.8946(2) 0.0367(7) Uani 0.4 1 d G . P B 2
H33B H -0.0541 0.0371 0.8944 0.044 Uiso 0.4 1 calc R U P B 2
C34B C 0.0476(3) 0.0279(2) 0.8260(2) 0.0367(7) Uani 0.4 1 d G . P B 2
H34B H 0.0112 0.0266 0.7780 0.044 Uiso 0.4 1 calc R U P B 2
C35B C 0.1400(3) 0.0238(3) 0.8290(3) 0.0367(7) Uani 0.4 1 d G . P B 2
H35B H 0.1661 0.0199 0.7820 0.044 Uiso 0.4 1 calc R U P B 2
N2C N 0.1987(3) 0.0229(3) 0.8871(4) 0.0449(10) Uani 0.3 1 d G . P B 3
C31C C 0.1512(3) -0.0072(3) 0.9311(4) 0.0449(10) Uani 0.3 1 d G . P B 3
H31C H 0.1822 -0.0261 0.9725 0.054 Uiso 0.3 1 calc R U P B 3
C32C C 0.0584(3) -0.0117(3) 0.9187(4) 0.0449(10) Uani 0.3 1 d G . P B 3
H32C H 0.0268 -0.0331 0.9512 0.054 Uiso 0.3 1 calc R U P B 3
C33C C 0.0125(3) 0.0156(3) 0.8580(4) 0.0449(10) Uani 0.3 1 d G . P B 3
H33C H -0.0508 0.0132 0.8482 0.054 Uiso 0.3 1 calc R U P B 3
C34C C 0.0612(4) 0.0466(3) 0.8119(4) 0.0449(10) Uani 0.3 1 d G . P B 3
H34C H 0.0318 0.0656 0.7698 0.054 Uiso 0.3 1 calc R U P B 3
C35C C 0.1536(4) 0.0492(3) 0.8286(4) 0.0449(10) Uani 0.3 1 d G . P B 3
H35C H 0.1865 0.0706 0.7972 0.054 Uiso 0.3 1 calc R U P B 3
N1 N 0.75660(18) 0.82108(10) 0.58582(15) 0.0518(7) Uani 1 1 d D . . . .
O1 O 0.31534(9) 0.12094(6) 1.07960(8) 0.0213(3) Uani 1 1 d . . . . .
H1C H 0.2841 0.1023 1.1074 0.032 Uiso 1 1 d . U . . .
H1D H 0.3101 0.1109 1.0326 0.032 Uiso 1 1 d . U . . .
O2 O 0.46147(11) 0.22401(6) 1.13080(10) 0.0303(3) Uani 1 1 d . . . . .
O3 O 0.58665(11) 0.23480(6) 1.07153(9) 0.0266(3) Uani 1 1 d . . . . .
O4 O 0.56198(9) 0.12556(5) 1.12472(8) 0.0174(2) Uani 1 1 d . . . . .
O5 O 0.45646(9) 0.15446(5) 0.99542(8) 0.0174(3) Uani 1 1 d . . . . .
O6 O 0.70275(9) 0.12755(5) 1.02830(8) 0.0205(3) Uani 1 1 d . . . . .
H6C H 0.7064 0.0999 1.0559 0.031 Uiso 1 1 d . U . . .
H6D H 0.7332 0.1244 0.9899 0.031 Uiso 1 1 d . U . . .
O7 O 0.59687(9) 0.18870(5) 0.90753(8) 0.0187(3) Uani 1 1 d . . . . .
O8 O 0.52647(11) 0.21171(6) 0.76268(9) 0.0258(3) Uani 1 1 d . . . . .
O9 O 0.45263(9) 0.13293(5) 0.85267(8) 0.0163(2) Uani 1 1 d . . . . .
O10 O 0.53131(9) 0.10348(5) 0.73444(8) 0.0192(3) Uani 1 1 d . . . . .
O11 O 0.68164(10) 0.15522(5) 0.78254(8) 0.0210(3) Uani 1 1 d . . . . .
O12 O 0.62699(8) 0.08499(5) 0.87520(7) 0.0153(2) Uani 1 1 d . . . . .
O13 O 0.65742(8) 0.00273(5) 0.98824(7) 0.0152(2) Uani 1 1 d . . . . .
O14 O 0.48403(8) 0.01760(5) 0.91097(7) 0.0148(2) Uani 1 1 d . . . . .
O15 O 0.35607(9) 0.04391(5) 0.78254(8) 0.0199(3) Uani 1 1 d . . . . .
H15C H 0.3851 0.0218 0.7581 0.030 Uiso 1 1 d . U . . .
H15D H 0.3883 0.0714 0.7883 0.030 Uiso 1 1 d . U . . .
O16 O 0.32138(9) -0.05544(5) 0.86174(8) 0.0171(2) Uani 1 1 d . . . . .
O17 O 0.33556(8) 0.09730(5) 0.93109(8) 0.0167(2) Uani 1 1 d . . . . .
O18 O 0.80410(9) 0.12864(6) 0.90773(9) 0.0250(3) Uani 1 1 d . . . . .
O19 O 0.84639(10) 0.11042(6) 0.76316(10) 0.0284(3) Uani 1 1 d . . . . .
O20 O 0.67767(9) 0.05341(5) 0.72884(8) 0.0184(3) Uani 1 1 d . . . . .
O21 O 0.77915(9) 0.02936(5) 0.84967(8) 0.0201(3) Uani 1 1 d . . . . .
O22 O 0.83821(10) -0.00958(6) 0.71298(9) 0.0270(3) Uani 1 1 d . . . . .
O23 O 0.79063(9) -0.07645(6) 0.82164(9) 0.0227(3) Uani 1 1 d . . . . .
O24 O 0.62060(8) -0.02637(5) 0.82750(7) 0.0148(2) Uani 1 1 d . . . . .
O25 O 0.66896(9) -0.05280(5) 0.69364(8) 0.0202(3) Uani 1 1 d . . . . .
O26 O 0.57439(9) -0.12506(5) 0.77158(8) 0.0185(3) Uani 1 1 d . . . . .
O27 O 0.52551(9) 0.01054(5) 0.69503(8) 0.0195(3) Uani 1 1 d . . . . .
O28 O 0.50697(10) -0.09006(6) 0.63119(8) 0.0246(3) Uani 1 1 d . . . . .
O29 O 0.43903(9) -0.05691(5) 0.76998(8) 0.0168(2) Uani 1 1 d . . . . .
P1 P 0.61979(3) 0.09065(2) 1.18167(3) 0.01503(8) Uani 1 1 d . . . . .
P2 P 0.39604(3) 0.14349(2) 0.92038(3) 0.01408(8) Uani 1 1 d . . . . .
P3 P 0.57943(3) 0.06097(2) 0.69293(3) 0.01708(9) Uani 1 1 d . . . . .
Mo1 Mo 0.56764(2) 0.16077(2) 0.81660(2) 0.01639(3) Uani 1 1 d . . . . .
Mo2 Mo 0.59697(2) 0.01963(2) 0.90109(2) 0.01139(3) Uani 1 1 d . . . . .
Mo3 Mo 0.76368(2) 0.10137(2) 0.82107(2) 0.01915(4) Uani 1 1 d . . . . .
Mo4 Mo 0.75572(2) -0.02177(2) 0.76990(2) 0.01803(3) Uani 1 1 d . . . . .
Mo5 Mo 0.55270(2) -0.06802(2) 0.71788(2) 0.01569(3) Uani 1 1 d . . . . .
Co1 Co 0.43483(2) 0.14861(2) 1.11734(2) 0.01799(5) Uani 1 1 d . . . . .
Co2 Co 0.58769(2) 0.16614(2) 1.01891(2) 0.01674(5) Uani 1 1 d . . . . .
Co3 Co 0.33733(2) 0.02050(2) 0.89774(2) 0.01307(5) Uani 1 1 d . . . . .
C36A C 1.0534(6) 0.9288(4) 0.4781(6) 0.054(2) Uani 0.5 1 d . U P C 1
C37A C 1.1194(11) 0.9249(6) 0.4167(11) 0.102(6) Uani 0.5 1 d . U P C 1
H37A H 1.0907 0.9065 0.3714 0.153 Uiso 0.5 1 calc R U P C 1
H37B H 1.1728 0.9055 0.4378 0.153 Uiso 0.5 1 calc R U P C 1
H37C H 1.1368 0.9600 0.4019 0.153 Uiso 0.5 1 calc R U P C 1
N3A N 1.0132(6) 0.9239(4) 0.5278(5) 0.085(2) Uani 0.5 1 d . U P C 1
C36B C 1.0723(8) 0.9043(5) 0.4739(7) 0.069(3) Uani 0.5 1 d . U P D 2
C37B C 1.0928(10) 0.9487(5) 0.4134(9) 0.076(4) Uani 0.5 1 d . U P D 2
H37D H 1.1576 0.9550 0.4170 0.115 Uiso 0.5 1 calc R U P D 2
H37E H 1.0620 0.9810 0.4251 0.115 Uiso 0.5 1 calc R U P D 2
H37F H 1.0715 0.9372 0.3610 0.115 Uiso 0.5 1 calc R U P D 2
N3B N 1.0356(8) 0.8859(5) 0.5193(5) 0.106(3) Uani 0.5 1 d . . P D 2
C38 C 0.4864(7) 0.7157(6) 0.6201(7) 0.094(3) Uani 0.5 1 d . U P E 1
C39 C 0.4823(7) 0.6663(6) 0.6168(9) 0.143(5) Uani 0.5 1 d . U P E 1
H39A H 0.5419 0.6516 0.6319 0.214 Uiso 0.5 1 calc R U P E 1
H39B H 0.4616 0.6555 0.5641 0.214 Uiso 0.5 1 calc R U P E 1
H39C H 0.4403 0.6536 0.6521 0.214 Uiso 0.5 1 calc R U P E 1
N4 N 0.4884(9) 0.7598(7) 0.6052(10) 0.188(6) Uani 0.5 1 d . U P E 1

loop_
_atom_site_aniso_label
_atom_site_aniso_U_11
_atom_site_aniso_U_22
_atom_site_aniso_U_33
_atom_site_aniso_U_23
_atom_site_aniso_U_13
_atom_site_aniso_U_12
C1 0.079(2) 0.0501(19) 0.084(3) -0.0211(18) 0.000(2) 0.0425(18)
C2 0.096(3) 0.071(3) 0.119(4) -0.047(3) -0.029(3) 0.053(2)
C3 0.112(3) 0.056(2) 0.065(2) -0.0148(18) 0.003(2) 0.046(2)
C4 0.139(5) 0.076(3) 0.073(3) -0.024(2) -0.041(3) 0.037(3)
C5A 0.0495(15) 0.0249(11) 0.0229(11) 0.0028(9) 0.0049(10) 0.0138(10)
C6A 0.0495(15) 0.0249(11) 0.0229(11) 0.0028(9) 0.0049(10) 0.0138(10)
C7A 0.0495(15) 0.0249(11) 0.0229(11) 0.0028(9) 0.0049(10) 0.0138(10)
C8A 0.0495(15) 0.0249(11) 0.0229(11) 0.0028(9) 0.0049(10) 0.0138(10)
C5B 0.102(4) 0.066(3) 0.103(4) 0.033(3) 0.045(3) 0.035(3)
C6B 0.102(4) 0.066(3) 0.103(4) 0.033(3) 0.045(3) 0.035(3)
C7B 0.102(4) 0.066(3) 0.103(4) 0.033(3) 0.045(3) 0.035(3)
C8B 0.102(4) 0.066(3) 0.103(4) 0.033(3) 0.045(3) 0.035(3)
C9 0.0610(18) 0.0514(17) 0.0529(18) 0.0073(14) 0.0201(15) 0.0393(15)
C10 0.0477(16) 0.0427(15) 0.063(2) 0.0160(14) 0.0256(14) 0.0237(13)
C11 0.0444(16) 0.0518(18) 0.076(2) 0.0200(17) 0.0239(16) 0.0241(14)
C12 0.0341(15) 0.067(2) 0.117(4) 0.020(2) 0.0124(19) 0.0144(15)
C13 0.0629(18) 0.0469(16) 0.0436(16) 0.0128(13) 0.0239(14) 0.0353(14)
C14 0.072(2) 0.076(2) 0.0385(17) 0.0107(16) 0.0225(16) 0.0322(19)
C15 0.068(2) 0.090(3) 0.059(2) 0.030(2) 0.0282(18) 0.032(2)
C16 0.083(3) 0.132(4) 0.059(2) 0.053(3) 0.028(2) 0.037(3)
C17 0.0225(9) 0.0206(9) 0.0182(9) -0.0059(7) -0.0024(7) -0.0040(7)
C18 0.0335(11) 0.0330(12) 0.0231(11) -0.0019(9) -0.0108(9) -0.0058(9)
C19 0.0296(10) 0.0270(10) 0.0288(11) -0.0159(9) 0.0042(9) -0.0084(8)
C20 0.0222(9) 0.0244(10) 0.0281(11) -0.0077(8) -0.0019(8) -0.0086(7)
C21 0.079(2) 0.0226(12) 0.084(3) -0.0215(14) 0.039(2) -0.0132(13)
C22 0.0437(13) 0.0171(9) 0.0348(12) -0.0054(8) 0.0095(10) -0.0030(9)
C23 0.0263(9) 0.0154(8) 0.0205(9) 0.0030(7) 0.0030(7) 0.0058(7)
C24 0.0352(12) 0.0290(11) 0.0408(14) 0.0094(10) 0.0143(10) 0.0173(9)
C25 0.0445(13) 0.0295(12) 0.0275(12) 0.0030(9) -0.0102(10) 0.0150(10)
C26 0.0399(12) 0.0129(9) 0.0406(13) 0.0045(8) 0.0044(10) 0.0033(8)
C27 0.0443(13) 0.0281(11) 0.0138(9) 0.0042(8) 0.0090(9) 0.0059(9)
C28 0.0562(16) 0.0586(17) 0.0139(10) 0.0041(10) 0.0017(10) 0.0274(14)
C29 0.0476(14) 0.0410(13) 0.0166(10) 0.0014(9) 0.0119(10) 0.0097(11)
C30 0.086(2) 0.0338(14) 0.0352(14) 0.0141(11) 0.0288(15) -0.0040(14)
N2A 0.0170(15) 0.040(2) 0.032(2) -0.0074(15) -0.0047(13) 0.0046(12)
C31A 0.0170(15) 0.040(2) 0.032(2) -0.0074(15) -0.0047(13) 0.0046(12)
C32A 0.0170(15) 0.040(2) 0.032(2) -0.0074(15) -0.0047(13) 0.0046(12)
C33A 0.0170(15) 0.040(2) 0.032(2) -0.0074(15) -0.0047(13) 0.0046(12)
C34A 0.0170(15) 0.040(2) 0.032(2) -0.0074(15) -0.0047(13) 0.0046(12)
C35A 0.0170(15) 0.040(2) 0.032(2) -0.0074(15) -0.0047(13) 0.0046(12)
N2B 0.0146(11) 0.0540(19) 0.0406(18) -0.0007(14) -0.0010(10) -0.0031(11)
C31B 0.0146(11) 0.0540(19) 0.0406(18) -0.0007(14) -0.0010(10) -0.0031(11)
C32B 0.0146(11) 0.0540(19) 0.0406(18) -0.0007(14) -0.0010(10) -0.0031(11)
C33B 0.0146(11) 0.0540(19) 0.0406(18) -0.0007(14) -0.0010(10) -0.0031(11)
C34B 0.0146(11) 0.0540(19) 0.0406(18) -0.0007(14) -0.0010(10) -0.0031(11)
C35B 0.0146(11) 0.0540(19) 0.0406(18) -0.0007(14) -0.0010(10) -0.0031(11)
N2C 0.0208(15) 0.052(2) 0.060(3) 0.0044(19) -0.0047(16) -0.0045(15)
C31C 0.0208(15) 0.052(2) 0.060(3) 0.0044(19) -0.0047(16) -0.0045(15)
C32C 0.0208(15) 0.052(2) 0.060(3) 0.0044(19) -0.0047(16) -0.0045(15)
C33C 0.0208(15) 0.052(2) 0.060(3) 0.0044(19) -0.0047(16) -0.0045(15)
C34C 0.0208(15) 0.052(2) 0.060(3) 0.0044(19) -0.0047(16) -0.0045(15)
C35C 0.0208(15) 0.052(2) 0.060(3) 0.0044(19) -0.0047(16) -0.0045(15)
N1 0.0639(16) 0.0422(13) 0.0502(15) 0.0024(11) 0.0108(12) 0.0368(12)
O1 0.0228(6) 0.0231(7) 0.0187(7) 0.0025(5) 0.0050(5) -0.0030(5)
O2 0.0365(9) 0.0192(7) 0.0369(9) -0.0030(6) 0.0119(7) 0.0014(6)
O3 0.0328(8) 0.0178(7) 0.0296(8) -0.0046(6) 0.0052(6) -0.0054(6)
O4 0.0172(6) 0.0194(6) 0.0155(6) 0.0009(5) 0.0006(5) -0.0026(5)
O5 0.0176(6) 0.0207(6) 0.0141(6) 0.0012(5) 0.0024(5) -0.0021(5)
O6 0.0202(6) 0.0219(7) 0.0197(7) -0.0002(5) 0.0036(5) -0.0025(5)
O7 0.0242(6) 0.0143(6) 0.0183(6) -0.0004(5) 0.0056(5) -0.0043(5)
O8 0.0380(8) 0.0173(7) 0.0230(7) 0.0070(6) 0.0078(6) 0.0016(6)
O9 0.0188(6) 0.0151(6) 0.0153(6) -0.0001(5) 0.0033(5) 0.0004(5)
O10 0.0226(6) 0.0203(6) 0.0148(6) -0.0015(5) 0.0027(5) 0.0001(5)
O11 0.0250(7) 0.0176(6) 0.0219(7) 0.0008(5) 0.0094(6) -0.0057(5)
O12 0.0170(6) 0.0144(6) 0.0147(6) 0.0009(5) 0.0032(5) -0.0023(4)
O13 0.0152(5) 0.0161(6) 0.0140(6) 0.0000(5) 0.0002(5) -0.0016(4)
O14 0.0144(5) 0.0156(6) 0.0147(6) -0.0006(5) 0.0024(4) -0.0014(4)
O15 0.0238(6) 0.0190(6) 0.0165(6) 0.0001(5) 0.0000(5) 0.0000(5)
O16 0.0205(6) 0.0155(6) 0.0156(6) -0.0037(5) 0.0025(5) -0.0032(5)
O17 0.0169(6) 0.0128(6) 0.0206(7) -0.0003(5) 0.0034(5) -0.0002(4)
O18 0.0206(7) 0.0281(8) 0.0271(8) -0.0056(6) 0.0063(6) -0.0085(6)
O19 0.0249(7) 0.0307(8) 0.0319(8) -0.0035(6) 0.0135(6) -0.0077(6)
O20 0.0206(6) 0.0186(6) 0.0167(6) 0.0000(5) 0.0058(5) -0.0024(5)
O21 0.0166(6) 0.0223(7) 0.0215(7) -0.0006(5) 0.0029(5) -0.0007(5)
O22 0.0256(7) 0.0265(8) 0.0314(8) 0.0001(6) 0.0155(6) -0.0005(6)
O23 0.0205(6) 0.0223(7) 0.0265(8) 0.0000(6) 0.0083(6) 0.0019(5)
O24 0.0168(6) 0.0155(6) 0.0123(6) -0.0006(4) 0.0032(5) -0.0006(4)
O25 0.0252(7) 0.0202(6) 0.0164(6) -0.0028(5) 0.0081(5) -0.0009(5)
O26 0.0241(6) 0.0162(6) 0.0157(6) -0.0029(5) 0.0053(5) 0.0000(5)
O27 0.0221(6) 0.0179(6) 0.0176(7) 0.0015(5) -0.0013(5) -0.0013(5)
O28 0.0348(8) 0.0253(7) 0.0140(6) -0.0050(5) 0.0031(6) -0.0042(6)
O29 0.0196(6) 0.0167(6) 0.0139(6) -0.0014(5) 0.0014(5) -0.0019(5)
P1 0.0167(2) 0.0148(2) 0.0132(2) -0.00293(16) -0.00004(16) -0.00321(16)
P2 0.01592(19) 0.01174(19) 0.0146(2) 0.00162(16) 0.00155(16) 0.00163(15)
P3 0.0235(2) 0.0169(2) 0.0113(2) 0.00126(16) 0.00394(17) -0.00060(17)
Mo1 0.02235(7) 0.01230(7) 0.01527(7) 0.00181(5) 0.00544(6) -0.00203(5)
Mo2 0.01228(6) 0.01162(6) 0.01043(6) -0.00041(5) 0.00191(5) -0.00148(5)
Mo3 0.01752(7) 0.01940(8) 0.02161(8) -0.00211(6) 0.00722(6) -0.00574(6)
Mo4 0.01736(7) 0.01915(7) 0.01877(8) -0.00112(6) 0.00755(6) -0.00042(5)
Mo5 0.02105(7) 0.01556(7) 0.01080(7) -0.00217(5) 0.00324(5) -0.00142(5)
Co1 0.01977(12) 0.01790(12) 0.01668(12) 0.00017(9) 0.00370(9) -0.00109(9)
Co2 0.01788(11) 0.01523(11) 0.01723(12) -0.00036(9) 0.00231(9) -0.00407(9)
Co3 0.01310(10) 0.01324(10) 0.01236(11) -0.00042(8) -0.00110(8) -0.00005(8)
C36A 0.053(4) 0.067(5) 0.044(4) 0.008(4) 0.010(3) -0.023(4)
C37A 0.081(9) 0.139(13) 0.092(8) -0.013(9) 0.041(7) -0.058(9)
N3A 0.081(5) 0.107(6) 0.071(5) 0.024(5) 0.030(4) -0.005(5)
C36B 0.067(5) 0.090(6) 0.052(5) 0.004(5) 0.015(4) -0.019(5)
C37B 0.087(9) 0.095(8) 0.055(5) -0.002(6) 0.039(5) -0.039(6)
N3B 0.125(8) 0.128(8) 0.068(5) 0.042(6) 0.023(5) -0.027(7)
C38 0.069(5) 0.115(7) 0.102(6) -0.024(6) 0.023(5) 0.015(5)
C39 0.065(6) 0.167(12) 0.197(13) 0.016(10) 0.016(7) 0.046(7)
N4 0.131(9) 0.186(12) 0.258(14) -0.076(11) 0.068(9) -0.005(9)

loop_
_atom_type_symbol
_atom_type_description
_atom_type_scat_dispersion_real
_atom_type_scat_dispersion_imag
_atom_type_scat_source
C C 0.0033 0.0016 'International Tables Vol C Tables 4.2.6.8 and 6.1.1.4'
H H 0.0000 0.0000 'International Tables Vol C Tables 4.2.6.8 and 6.1.1.4'
N N 0.0061 0.0033 'International Tables Vol C Tables 4.2.6.8 and 6.1.1.4'
O O 0.0106 0.0060 'International Tables Vol C Tables 4.2.6.8 and 6.1.1.4'
Mo Mo -1.6832 0.6857 'International Tables Vol C Tables 4.2.6.8 and 6.1.1.4'
Co Co 0.3494 0.9721 'International Tables Vol C Tables 4.2.6.8 and 6.1.1.4'
P P 0.1023 0.0942 'International Tables Vol C Tables 4.2.6.8 and 6.1.1.4'

loop_
_geom_angle_atom_site_label_1
_geom_angle_atom_site_label_2
_geom_angle_atom_site_label_3
_geom_angle
_geom_angle_site_symmetry_1
_geom_angle_site_symmetry_3
C2 C1 N1 115.4(2) . .
C2 C1 H1A 108.4 . .
N1 C1 H1A 108.4 . .
C2 C1 H1B 108.4 . .
N1 C1 H1B 108.4 . .
H1A C1 H1B 107.5 . .
C3 C2 C1 113.3(3) . .
C3 C2 H2A 108.9 . .
C1 C2 H2A 108.9 . .
C3 C2 H2B 108.9 . .
C1 C2 H2B 108.9 . .
H2A C2 H2B 107.7 . .
C2 C3 C4 115.3(3) . .
C2 C3 H3A 108.4 . .
C4 C3 H3A 108.4 . .
C2 C3 H3B 108.4 . .
C4 C3 H3B 108.4 . .
H3A C3 H3B 107.5 . .
C3 C4 H4A 109.5 . .
C3 C4 H4B 109.5 . .
H4A C4 H4B 109.5 . .
C3 C4 H4C 109.5 . .
H4A C4 H4C 109.5 . .
H4B C4 H4C 109.5 . .
N1 C5A C6A 124.8(7) . .
N1 C5A H5AA 106.1 . .
C6A C5A H5AA 106.1 . .
N1 C5A H5AB 106.1 . .
C6A C5A H5AB 106.1 . .
H5AA C5A H5AB 106.3 . .
C7A C6A C5A 115.9(6) . .
C7A C6A H6AA 108.3 . .
C5A C6A H6AA 108.3 . .
C7A C6A H6AB 108.3 . .
C5A C6A H6AB 108.3 . .
H6AA C6A H6AB 107.4 . .
C6A C7A C8A 108.5(5) . .
C6A C7A H7AA 110.0 . .
C8A C7A H7AA 110.0 . .
C6A C7A H7AB 110.0 . .
C8A C7A H7AB 110.0 . .
H7AA C7A H7AB 108.4 . .
C7A C8A H8AA 109.5 . .
C7A C8A H8AB 109.5 . .
H8AA C8A H8AB 109.5 . .
C7A C8A H8AC 109.5 . .
H8AA C8A H8AC 109.5 . .
H8AB C8A H8AC 109.5 . .
N1 C5B C6B 101.0(9) . .
N1 C5B H5BA 111.6 . .
C6B C5B H5BA 111.6 . .
N1 C5B H5BB 111.6 . .
C6B C5B H5BB 111.6 . .
H5BA C5B H5BB 109.4 . .
C7B C6B C5B 102.4(8) . .
C7B C6B H6BA 111.3 . .
C5B C6B H6BA 111.3 . .
C7B C6B H6BB 111.3 . .
C5B C6B H6BB 111.3 . .
H6BA C6B H6BB 109.2 . .
C8B C7B C6B 112.3(9) . .
C8B C7B H7BA 109.2 . .
C6B C7B H7BA 109.2 . .
C8B C7B H7BB 109.2 . .
C6B C7B H7BB 109.2 . .
H7BA C7B H7BB 107.9 . .
C7B C8B H8BA 109.5 . .
C7B C8B H8BB 109.5 . .
H8BA C8B H8BB 109.5 . .
C7B C8B H8BC 109.5 . .
H8BA C8B H8BC 109.5 . .
H8BB C8B H8BC 109.5 . .
C10 C9 N1 114.2(2) . .
C10 C9 H9A 108.7 . .
N1 C9 H9A 108.7 . .
C10 C9 H9B 108.7 . .
N1 C9 H9B 108.7 . .
H9A C9 H9B 107.6 . .
C9 C10 C11 112.4(2) . .
C9 C10 H10A 109.1 . .
C11 C10 H10A 109.1 . .
C9 C10 H10B 109.1 . .
C11 C10 H10B 109.1 . .
H10A C10 H10B 107.9 . .
C10 C11 C12 110.5(2) . .
C10 C11 H11A 109.5 . .
C12 C11 H11A 109.5 . .
C10 C11 H11B 109.5 . .
C12 C11 H11B 109.5 . .
H11A C11 H11B 108.1 . .
C11 C12 H12A 109.5 . .
C11 C12 H12B 109.5 . .
H12A C12 H12B 109.5 . .
C11 C12 H12C 109.5 . .
H12A C12 H12C 109.5 . .
H12B C12 H12C 109.5 . .
N1 C13 C14 114.5(2) . .
N1 C13 H13A 108.6 . .
C14 C13 H13A 108.6 . .
N1 C13 H13B 108.6 . .
C14 C13 H13B 108.6 . .
H13A C13 H13B 107.6 . .
C13 C14 C15 109.8(3) . .
C13 C14 H14A 109.7 . .
C15 C14 H14A 109.7 . .
C13 C14 H14B 109.7 . .
C15 C14 H14B 109.7 . .
H14A C14 H14B 108.2 . .
C16 C15 C14 112.0(3) . .
C16 C15 H15A 109.2 . .
C14 C15 H15A 109.2 . .
C16 C15 H15B 109.2 . .
C14 C15 H15B 109.2 . .
H15A C15 H15B 107.9 . .
C15 C16 H16A 109.5 . .
C15 C16 H16B 109.5 . .
H16A C16 H16B 109.5 . .
C15 C16 H16C 109.5 . .
H16A C16 H16C 109.5 . .
H16B C16 H16C 109.5 . .
C20 C17 C19 108.85(17) . .
C20 C17 C18 110.07(17) . .
C19 C17 C18 109.95(18) . .
C20 C17 P1 109.52(14) . .
C19 C17 P1 110.85(14) . .
C18 C17 P1 107.58(14) . .
C17 C18 H18A 109.5 . .
C17 C18 H18B 109.5 . .
H18A C18 H18B 109.5 . .
C17 C18 H18C 109.5 . .
H18A C18 H18C 109.5 . .
H18B C18 H18C 109.5 . .
C17 C19 H19A 109.5 . .
C17 C19 H19B 109.5 . .
H19A C19 H19B 109.5 . .
C17 C19 H19C 109.5 . .
H19A C19 H19C 109.5 . .
H19B C19 H19C 109.5 . .
C17 C20 H20A 109.5 . .
C17 C20 H20B 109.5 . .
H20A C20 H20B 109.5 . .
C17 C20 H20C 109.5 . .
H20A C20 H20C 109.5 . .
H20B C20 H20C 109.5 . .
C22 C21 H21A 109.5 . .
C22 C21 H21B 109.5 . .
H21A C21 H21B 109.5 . .
C22 C21 H21C 109.5 . .
H21A C21 H21C 109.5 . .
H21B C21 H21C 109.5 . .
O2 C22 O3 125.8(2) . .
O2 C22 C21 117.3(2) . .
O3 C22 C21 116.9(2) . .
C26 C23 C24 109.16(18) . .
C26 C23 C25 110.55(19) . .
C24 C23 C25 109.36(19) . .
C26 C23 P2 110.32(14) . .
C24 C23 P2 109.90(14) . .
C25 C23 P2 107.52(14) . .
C23 C24 H24A 109.5 . .
C23 C24 H24B 109.5 . .
H24A C24 H24B 109.5 . .
C23 C24 H24C 109.5 . .
H24A C24 H24C 109.5 . .
H24B C24 H24C 109.5 . .
C23 C25 H25A 109.5 . .
C23 C25 H25B 109.5 . .
H25A C25 H25B 109.5 . .
C23 C25 H25C 109.5 . .
H25A C25 H25C 109.5 . .
H25B C25 H25C 109.5 . .
C23 C26 H26A 109.5 . .
C23 C26 H26B 109.5 . .
H26A C26 H26B 109.5 . .
C23 C26 H26C 109.5 . .
H26A C26 H26C 109.5 . .
H26B C26 H26C 109.5 . .
C28 C27 C29 110.5(2) . .
C28 C27 C30 110.3(2) . .
C29 C27 C30 110.4(2) . .
C28 C27 P3 107.41(16) . .
C29 C27 P3 108.91(15) . .
C30 C27 P3 109.26(17) . .
C27 C28 H28A 109.5 . .
C27 C28 H28B 109.5 . .
H28A C28 H28B 109.5 . .
C27 C28 H28C 109.5 . .
H28A C28 H28C 109.5 . .
H28B C28 H28C 109.5 . .
C27 C29 H29A 109.5 . .
C27 C29 H29B 109.5 . .
H29A C29 H29B 109.5 . .
C27 C29 H29C 109.5 . .
H29A C29 H29C 109.5 . .
H29B C29 H29C 109.5 . .
C27 C30 H30A 109.5 . .
C27 C30 H30B 109.5 . .
H30A C30 H30B 109.5 . .
C27 C30 H30C 109.5 . .
H30A C30 H30C 109.5 . .
H30B C30 H30C 109.5 . .
C31A N2A C35A 117.7 . .
C31A N2A Co3 118.3(4) . .
C35A N2A Co3 121.0(4) . .
N2A C31A C32A 122.7 . .
N2A C31A H31A 118.6 . .
C32A C31A H31A 118.6 . .
C33A C32A C31A 119.0 . .
C33A C32A H32A 120.5 . .
C31A C32A H32A 120.5 . .
C32A C33A C34A 118.7 . .
C32A C33A H33A 120.7 . .
C34A C33A H33A 120.7 . .
C35A C34A C33A 118.7 . .
C35A C34A H34A 120.6 . .
C33A C34A H34A 120.6 . .
N2A C35A C34A 123.2 . .
N2A C35A H35A 118.4 . .
C34A C35A H35A 118.4 . .
C31B N2B C35B 117.7 . .
C31B N2B Co3 120.1(3) . .
C35B N2B Co3 122.2(3) . .
N2B C31B C32B 122.7 . .
N2B C31B H31B 118.6 . .
C32B C31B H31B 118.6 . .
C33B C32B C31B 119.0 . .
C33B C32B H32B 120.5 . .
C31B C32B H32B 120.5 . .
C32B C33B C34B 118.7 . .
C32B C33B H33B 120.7 . .
C34B C33B H33B 120.7 . .
C35B C34B C33B 118.7 . .
C35B C34B H34B 120.7 . .
C33B C34B H34B 120.7 . .
N2B C35B C34B 123.2 . .
N2B C35B H35B 118.4 . .
C34B C35B H35B 118.4 . .
C31C N2C C35C 117.7 . .
C31C N2C Co3 121.4(3) . .
C35C N2C Co3 120.3(3) . .
N2C C31C C32C 122.7 . .
N2C C31C H31C 118.6 . .
C32C C31C H31C 118.6 . .
C33C C32C C31C 119.0 . .
C33C C32C H32C 120.5 . .
C31C C32C H32C 120.5 . .
C32C C33C C34C 118.7 . .
C32C C33C H33C 120.7 . .
C34C C33C H33C 120.7 . .
C35C C34C C33C 118.7 . .
C35C C34C H34C 120.7 . .
C33C C34C H34C 120.7 . .
N2C C35C C34C 123.2 . .
N2C C35C H35C 118.4 . .
C34C C35C H35C 118.4 . .
C5B N1 C13 105.9(7) . .
C13 N1 C5A 105.9(4) . .
C5B N1 C9 110.4(8) . .
C13 N1 C9 111.0(3) . .
C5A N1 C9 110.4(4) . .
C5B N1 C1 109.9(8) . .
C13 N1 C1 111.2(3) . .
C5A N1 C1 109.8(5) . .
C9 N1 C1 108.4(2) . .
Co1 O1 H1C 122.9 . .
Co1 O1 H1D 114.6 . .
H1C O1 H1D 112.1 . .
C22 O2 Co1 130.11(15) . .
C22 O3 Co2 125.70(14) . .
P1 O4 Co1 133.47(8) . .
P1 O4 Co2 133.24(8) . .
Co1 O4 Co2 93.26(5) . .
P2 O5 Co2 133.21(8) . .
P2 O5 Co1 132.83(8) . .
Co2 O5 Co1 93.12(5) . .
Co2 O6 H6C 117.7 . .
Co2 O6 H6D 121.0 . .
H6C O6 H6D 110.8 . .
Mo1 O7 Co2 135.09(7) . .
P2 O9 Mo1 136.66(8) . .
P3 O10 Mo1 136.43(8) . .
Mo1 O11 Mo3 121.05(7) . .
Mo2 O12 Mo1 142.24(7) . .
Mo2 O12 Mo3 120.69(6) . .
Mo1 O12 Mo3 89.12(4) . .
Mo2 O13 Co3 150.96(7) . 3_657
Mo2 O14 Co3 167.71(8) . .
Co3 O15 H15C 113.9 . .
Co3 O15 H15D 104.4 . .
H15C O15 H15D 107.1 . .
P1 O16 Co3 131.39(8) 3_657 .
P2 O17 Co3 133.52(8) . .
P3 O20 Mo3 130.74(8) . .
P3 O20 Mo4 130.78(8) . .
Mo3 O20 Mo4 90.01(5) . .
Mo4 O21 Mo3 117.45(7) . .
Mo2 O24 Mo5 141.39(7) . .
Mo2 O24 Mo4 120.78(6) . .
Mo5 O24 Mo4 89.71(4) . .
Mo5 O25 Mo4 120.34(7) . .
Mo5 O26 Co1 136.56(7) . 3_657
P3 O27 Mo5 136.77(9) . .
P1 O29 Mo5 135.86(8) 3_657 .
O16 P1 O4 110.02(8) 3_657 .
O16 P1 O29 109.50(7) 3_657 3_657
O4 P1 O29 111.25(7) . 3_657
O16 P1 C17 109.19(8) 3_657 .
O4 P1 C17 109.35(9) . .
O29 P1 C17 107.47(9) 3_657 .
O17 P2 O5 110.20(8) . .
O17 P2 O9 109.91(7) . .
O5 P2 O9 111.06(7) . .
O17 P2 C23 108.95(8) . .
O5 P2 C23 109.77(9) . .
O9 P2 C23 106.87(8) . .
O27 P3 O10 108.30(8) . .
O27 P3 O20 111.56(8) . .
O10 P3 O20 111.92(8) . .
O27 P3 C27 107.78(10) . .
O10 P3 C27 108.04(9) . .
O20 P3 C27 109.08(10) . .
O8 Mo1 O7 103.31(7) . .
O8 Mo1 O11 100.09(7) . .
O7 Mo1 O11 99.64(6) . .
O8 Mo1 O9 99.88(7) . .
O7 Mo1 O9 90.21(6) . .
O11 Mo1 O9 155.01(6) . .
O8 Mo1 O10 96.21(7) . .
O7 Mo1 O10 158.78(6) . .
O11 Mo1 O10 84.85(6) . .
O9 Mo1 O10 78.19(5) . .
O8 Mo1 O12 172.23(6) . .
O7 Mo1 O12 84.02(6) . .
O11 Mo1 O12 75.87(5) . .
O9 Mo1 O12 82.46(5) . .
O10 Mo1 O12 76.94(5) . .
O14 Mo2 O13 109.47(6) . .
O14 Mo2 O12 109.09(6) . .
O13 Mo2 O12 109.19(6) . .
O14 Mo2 O24 108.66(6) . .
O13 Mo2 O24 109.56(6) . .
O12 Mo2 O24 110.85(6) . .
O19 Mo3 O18 104.79(7) . .
O19 Mo3 O21 102.13(7) . .
O18 Mo3 O21 98.10(7) . .
O19 Mo3 O11 100.09(7) . .
O18 Mo3 O11 99.75(7) . .
O21 Mo3 O11 146.77(6) . .
O19 Mo3 O20 92.78(6) . .
O18 Mo3 O20 161.84(6) . .
O21 Mo3 O20 73.29(5) . .
O11 Mo3 O20 81.27(6) . .
O19 Mo3 O12 166.84(7) . .
O18 Mo3 O12 87.85(6) . .
O21 Mo3 O12 79.24(5) . .
O11 Mo3 O12 73.68(5) . .
O20 Mo3 O12 74.96(5) . .
O22 Mo4 O23 104.88(7) . .
O22 Mo4 O21 102.08(7) . .
O23 Mo4 O21 98.86(7) . .
O22 Mo4 O25 98.83(7) . .
O23 Mo4 O25 99.89(7) . .
O21 Mo4 O25 147.16(6) . .
O22 Mo4 O20 92.40(6) . .
O23 Mo4 O20 162.20(6) . .
O21 Mo4 O20 72.86(5) . .
O25 Mo4 O20 81.27(5) . .
O22 Mo4 O24 166.41(6) . .
O23 Mo4 O24 87.93(6) . .
O21 Mo4 O24 79.96(5) . .
O25 Mo4 O24 74.05(5) . .
O20 Mo4 O24 75.24(4) . .
O28 Mo5 O26 103.57(7) . .
O28 Mo5 O25 99.65(7) . .
O26 Mo5 O25 99.74(6) . .
O28 Mo5 O29 99.52(6) . .
O26 Mo5 O29 89.75(6) . .
O25 Mo5 O29 155.92(6) . .
O28 Mo5 O27 95.68(7) . .
O26 Mo5 O27 158.73(6) . .
O25 Mo5 O27 85.64(6) . .
O29 Mo5 O27 78.09(5) . .
O28 Mo5 O24 171.43(6) . .
O26 Mo5 O24 84.43(5) . .
O25 Mo5 O24 75.69(5) . .
O29 Mo5 O24 83.36(5) . .
O27 Mo5 O24 76.94(5) . .
O1 Co1 O2 123.65(7) . .
O1 Co1 O4 138.23(6) . .
O2 Co1 O4 95.85(6) . .
O1 Co1 O26 93.46(6) . 3_657
O2 Co1 O26 102.02(6) . 3_657
O4 Co1 O26 90.60(6) . 3_657
O1 Co1 O5 85.57(5) . .
O2 Co1 O5 89.98(6) . .
O4 Co1 O5 81.05(5) . .
O26 Co1 O5 166.08(5) 3_657 .
O3 Co2 O6 116.96(6) . .
O3 Co2 O5 99.95(6) . .
O6 Co2 O5 140.90(6) . .
O3 Co2 O7 101.11(6) . .
O6 Co2 O7 94.30(6) . .
O5 Co2 O7 90.61(5) . .
O3 Co2 O4 91.21(6) . .
O6 Co2 O4 85.52(5) . .
O5 Co2 O4 81.03(5) . .
O7 Co2 O4 166.18(5) . .
O16 Co3 O17 172.57(5) . .
O16 Co3 O13 90.72(5) . 3_657
O17 Co3 O13 90.23(5) . 3_657
O16 Co3 N2C 85.2(2) . .
O17 Co3 N2C 87.4(2) . .
O13 Co3 N2C 91.8(2) 3_657 .
O16 Co3 N2B 87.8(2) . .
O17 Co3 N2B 84.9(2) . .
O13 Co3 N2B 88.37(18) 3_657 .
O16 Co3 O15 90.08(5) . .
O17 Co3 O15 90.22(5) . .
O13 Co3 O15 170.33(5) 3_657 .
N2C Co3 O15 97.9(2) . .
N2B Co3 O15 101.29(18) . .
O16 Co3 O14 94.80(5) . .
O17 Co3 O14 92.60(5) . .
O13 Co3 O14 87.27(5) 3_657 .
N2C Co3 O14 179.0(2) . .
N2B Co3 O14 174.94(17) . .
O15 Co3 O14 83.06(5) . .
O16 Co3 N2A 89.6(2) . .
O17 Co3 N2A 83.1(2) . .
O13 Co3 N2A 89.0(2) 3_657 .
O15 Co3 N2A 100.7(2) . .
O14 Co3 N2A 174.3(2) . .
N3A C36A C37A 167.5(13) . .
C36A C37A H37A 109.5 . .
C36A C37A H37B 109.5 . .
H37A C37A H37B 109.5 . .
C36A C37A H37C 109.5 . .
H37A C37A H37C 109.5 . .
H37B C37A H37C 109.5 . .
N3B C36B C37B 155.7(14) . .
C36B C37B H37D 109.5 . .
C36B C37B H37E 109.5 . .
H37D C37B H37E 109.5 . .
C36B C37B H37F 109.5 . .
H37D C37B H37F 109.5 . .
H37E C37B H37F 109.5 . .
N4 C38 C39 164.6(17) . .
C38 C39 H39A 109.5 . .
C38 C39 H39B 109.5 . .
H39A C39 H39B 109.5 . .
C38 C39 H39C 109.5 . .
H39A C39 H39C 109.5 . .
H39B C39 H39C 109.5 . .

loop_
_geom_bond_atom_site_label_1
_geom_bond_atom_site_label_2
_geom_bond_distance
_geom_bond_site_symmetry_2
C1 C2 1.510(6) .
C1 N1 1.532(4) .
C1 H1A 0.9900 .
C1 H1B 0.9900 .
C2 C3 1.503(5) .
C2 H2A 0.9900 .
C2 H2B 0.9900 .
C3 C4 1.504(6) .
C3 H3A 0.9900 .
C3 H3B 0.9900 .
C4 H4A 0.9800 .
C4 H4B 0.9800 .
C4 H4C 0.9800 .
C5A N1 1.529(5) .
C5A C6A 1.553(10) .
C5A H5AA 0.9900 .
C5A H5AB 0.9900 .
C6A C7A 1.514(7) .
C6A H6AA 0.9900 .
C6A H6AB 0.9900 .
C7A C8A 1.568(7) .
C7A H7AA 0.9900 .
C7A H7AB 0.9900 .
C8A H8AA 0.9800 .
C8A H8AB 0.9800 .
C8A H8AC 0.9800 .
C5B N1 1.513(7) .
C5B C6B 1.56(2) .
C5B H5BA 0.9900 .
C5B H5BB 0.9900 .
C6B C7B 1.509(13) .
C6B H6BA 0.9900 .
C6B H6BB 0.9900 .
C7B C8B 1.451(14) .
C7B H7BA 0.9900 .
C7B H7BB 0.9900 .
C8B H8BA 0.9800 .
C8B H8BB 0.9800 .
C8B H8BC 0.9800 .
C9 C10 1.492(5) .
C9 N1 1.525(4) .
C9 H9A 0.9900 .
C9 H9B 0.9900 .
C10 C11 1.519(4) .
C10 H10A 0.9900 .
C10 H10B 0.9900 .
C11 C12 1.509(5) .
C11 H11A 0.9900 .
C11 H11B 0.9900 .
C12 H12A 0.9800 .
C12 H12B 0.9800 .
C12 H12C 0.9800 .
C13 N1 1.520(3) .
C13 C14 1.521(4) .
C13 H13A 0.9900 .
C13 H13B 0.9900 .
C14 C15 1.531(5) .
C14 H14A 0.9900 .
C14 H14B 0.9900 .
C15 C16 1.525(5) .
C15 H15A 0.9900 .
C15 H15B 0.9900 .
C16 H16A 0.9800 .
C16 H16B 0.9800 .
C16 H16C 0.9800 .
C17 C20 1.533(3) .
C17 C19 1.537(3) .
C17 C18 1.542(3) .
C17 P1 1.8227(19) .
C18 H18A 0.9800 .
C18 H18B 0.9800 .
C18 H18C 0.9800 .
C19 H19A 0.9800 .
C19 H19B 0.9800 .
C19 H19C 0.9800 .
C20 H20A 0.9800 .
C20 H20B 0.9800 .
C20 H20C 0.9800 .
C21 C22 1.504(3) .
C21 H21A 0.9800 .
C21 H21B 0.9800 .
C21 H21C 0.9800 .
C22 O2 1.265(3) .
C22 O3 1.265(3) .
C23 C26 1.528(3) .
C23 C24 1.535(3) .
C23 C25 1.537(3) .
C23 P2 1.8223(19) .
C24 H24A 0.9800 .
C24 H24B 0.9800 .
C24 H24C 0.9800 .
C25 H25A 0.9800 .
C25 H25B 0.9800 .
C25 H25C 0.9800 .
C26 H26A 0.9800 .
C26 H26B 0.9800 .
C26 H26C 0.9800 .
C27 C28 1.534(4) .
C27 C29 1.536(3) .
C27 C30 1.536(4) .
C27 P3 1.812(2) .
C28 H28A 0.9800 .
C28 H28B 0.9800 .
C28 H28C 0.9800 .
C29 H29A 0.9800 .
C29 H29B 0.9800 .
C29 H29C 0.9800 .
C30 H30A 0.9800 .
C30 H30B 0.9800 .
C30 H30C 0.9800 .
N2A C31A 1.3433 .
N2A C35A 1.3457 .
N2A Co3 2.193(5) .
C31A C32A 1.3907 .
C31A H31A 0.9500 .
C32A C33A 1.3882 .
C32A H32A 0.9500 .
C33A C34A 1.3902 .
C33A H33A 0.9500 .
C34A C35A 1.3865 .
C34A H34A 0.9500 .
C35A H35A 0.9500 .
N2B C31B 1.3435 .
N2B C35B 1.3457 .
N2B Co3 2.140(3) .
C31B C32B 1.3907 .
C31B H31B 0.9500 .
C32B C33B 1.3881 .
C32B H32B 0.9500 .
C33B C34B 1.3905 .
C33B H33B 0.9500 .
C34B C35B 1.3864 .
C34B H34B 0.9500 .
C35B H35B 0.9500 .
N2C C31C 1.3433 .
N2C C35C 1.3457 .
N2C Co3 2.069(4) .
C31C C32C 1.3907 .
C31C H31C 0.9500 .
C32C C33C 1.3881 .
C32C H32C 0.9500 .
C33C C34C 1.3903 .
C33C H33C 0.9500 .
C34C C35C 1.3864 .
C34C H34C 0.9500 .
C35C H35C 0.9500 .
O1 Co1 1.9753(14) .
O1 H1C 0.8537 .
O1 H1D 0.8543 .
O2 Co1 1.9824(16) .
O3 Co2 1.9853(15) .
O4 P1 1.5356(14) .
O4 Co1 1.9878(13) .
O4 Co2 2.1868(13) .
O5 P2 1.5373(14) .
O5 Co2 1.9908(13) .
O5 Co1 2.1885(13) .
O6 Co2 1.9810(14) .
O6 H6C 0.8552 .
O6 H6D 0.8531 .
O7 Mo1 1.7527(14) .
O7 Co2 2.0443(14) .
O8 Mo1 1.6876(14) .
O9 P2 1.5482(14) .
O9 Mo1 2.0268(13) .
O10 P3 1.5300(14) .
O10 Mo1 2.0837(14) .
O11 Mo1 1.8734(14) .
O11 Mo3 1.9229(15) .
O12 Mo2 1.8043(12) .
O12 Mo1 2.3279(13) .
O12 Mo3 2.3823(12) .
O13 Mo2 1.7405(13) .
O13 Co3 2.0686(13) 3_657
O14 Mo2 1.7214(12) .
O14 Co3 2.1896(12) .
O15 Co3 2.1425(14) .
O15 H15C 0.8550 .
O15 H15D 0.8547 .
O16 P1 1.5184(14) 3_657
O16 Co3 2.0513(13) .
O17 P2 1.5149(13) .
O17 Co3 2.0536(13) .
O18 Mo3 1.7165(15) .
O19 Mo3 1.6954(14) .
O20 P3 1.5516(14) .
O20 Mo3 2.3078(14) .
O20 Mo4 2.3281(14) .
O21 Mo4 1.9164(14) .
O21 Mo3 1.9195(14) .
O22 Mo4 1.6943(14) .
O23 Mo4 1.7187(15) .
O24 Mo2 1.8047(13) .
O24 Mo5 2.3284(13) .
O24 Mo4 2.3571(12) .
O25 Mo5 1.8779(14) .
O25 Mo4 1.9317(14) .
O26 Mo5 1.7481(14) .
O26 Co1 2.0467(14) 3_657
O27 P3 1.5272(14) .
O27 Mo5 2.0846(14) .
O28 Mo5 1.6903(14) .
O29 P1 1.5468(14) 3_657
O29 Mo5 2.0340(13) .
P1 O16 1.5184(14) 3_657
P1 O29 1.5467(14) 3_657
Co1 O26 2.0468(14) 3_657
Co3 O13 2.0686(13) 3_657
C36A N3A 1.113(12) .
C36A C37A 1.535(18) .
C37A H37A 0.9800 .
C37A H37B 0.9800 .
C37A H37C 0.9800 .
C36B N3B 1.116(13) .
C36B C37B 1.602(17) .
C37B H37D 0.9800 .
C37B H37E 0.9800 .
C37B H37F 0.9800 .
C38 N4 1.161(18) .
C38 C39 1.269(16) .
C39 H39A 0.9800 .
C39 H39B 0.9800 .
C39 H39C 0.9800 .
